data_2010109
loop_
_publ_author_name
'Gdaniec, M.'
'Gilski, M.'
'Denisov, G.S.'

_publ_section_title
;
 \g-Resorcylic acid, its monohydrate and its pyridinium complex
;
_journal_issue 10
_journal_name_full 'Acta Crystallographica Section C'
_journal_page_first 1622
_journal_page_last 1626
_journal_paper_doi 10.1107/S0108270194000557
_journal_volume 50
_journal_year 1994
_chemical_formula_moiety 'C5 H6 N 1+, C7 H5 O4 1-'
_chemical_formula_sum 'C12 H11 N O4'
_chemical_formula_weight 233.22
_chemical_name_systematic
;
Pyridinium 2,6-Dihydroxybenzoate
;
_space_group_IT_number 14
_symmetry_cell_setting monoclinic
_symmetry_space_group_name_Hall '-P 2yn'
_symmetry_space_group_name_H-M 'P 1 21/n 1'
_audit_creation_method SHELXL
_cell_angle_alpha 90.00
_cell_angle_beta 100.94(3)
_cell_angle_gamma 90.00
_cell_formula_units_Z 4
_cell_length_a 8.206(2)
_cell_length_b 10.182(2)
_cell_length_c 13.313(3)
_cell_measurement_reflns_used 25
_cell_measurement_temperature 293(2)
_cell_measurement_theta_max 26
_cell_measurement_theta_min 9
_cell_volume 1092.1(4)
_computing_cell_refinement 'Kuma KM-4 software (Kuma Diffraction, 1991)'
_computing_data_collection 'Kuma KM-4 software (Kuma Diffraction, 1991)'
_computing_data_reduction 'Kuma KM-4 software (Kuma Diffraction, 1991)'
_computing_molecular_graphics
;Stereochemical Workstation (Siemens
Analytical X-Ray Instruments, Inc., 1989)
;
_computing_publication_material 'SHELXL-93 (Sheldrick, 1994)'
_computing_structure_refinement 'SHELXL-93 (Sheldrick, 1994)'
_computing_structure_solution 'SHELXS-86 (Sheldrick, 1990)'
_diffrn_ambient_temperature 293(2)
_diffrn_measurement_device 'KM-4 diffractometer'
_diffrn_measurement_method '\w/2\q scan'
_diffrn_radiation_monochromator graphite
_diffrn_radiation_source 'X-ray tube'
_diffrn_radiation_type CuK\a
_diffrn_radiation_wavelength 1.54178
_diffrn_reflns_av_R_equivalents 0.0177
_diffrn_reflns_av_sigmaI/netI 0.0310
_diffrn_reflns_limit_h_max 9
_diffrn_reflns_limit_h_min -9
_diffrn_reflns_limit_k_max 11
_diffrn_reflns_limit_k_min 0
_diffrn_reflns_limit_l_max 15
_diffrn_reflns_limit_l_min 0
_diffrn_reflns_number 1732
_diffrn_reflns_theta_max 62.49
_diffrn_reflns_theta_min 5.51
_diffrn_standards_decay_% 0
_diffrn_standards_interval_count 100
_diffrn_standards_number 2
_exptl_absorpt_coefficient_mu 0.906
_exptl_absorpt_correction_type none
_exptl_crystal_colour colourless
_exptl_crystal_density_diffrn 1.418
_exptl_crystal_description needle
_exptl_crystal_F_000 488
_exptl_crystal_size_max 0.3
_exptl_crystal_size_mid 0.2
_exptl_crystal_size_min 0.05
_refine_diff_density_max 0.191
_refine_diff_density_min -0.184
_refine_ls_extinction_coef 0.032(2)
_refine_ls_extinction_method SHELXL93
_refine_ls_goodness_of_fit_all 1.064
_refine_ls_goodness_of_fit_obs 1.193
_refine_ls_hydrogen_treatment refall
_refine_ls_matrix_type full
_refine_ls_number_parameters 199
_refine_ls_number_reflns 1672
_refine_ls_number_restraints 0
_refine_ls_restrained_S_all 1.064
_refine_ls_restrained_S_obs 1.193
_refine_ls_R_factor_all 0.0706
_refine_ls_R_factor_obs 0.0412
_refine_ls_shift/esd_max 0.005
_refine_ls_shift/esd_mean 0.001
_refine_ls_structure_factor_coef Fsqd
_refine_ls_weighting_scheme
;calc w = 1/[\s^2^(F~o~^2^)+(0.0801P)^2^+0.0081P]
where P = (F~o~^2^+2F~c~^2^)/3
;
_refine_ls_wR_factor_all 0.1148
_refine_ls_wR_factor_obs 0.1047
_reflns_number_observed 1172
_reflns_number_total 1672
_reflns_observed_criterion >2sigma(I)
_cod_data_source_file ka1067.cif
_cod_data_source_block III
_cod_depositor_comments
;
The following automatic conversions were performed:
'_symmetry_cell_setting' value 'Monoclinic' changed to 'monoclinic'
according to '/home/saulius/struct/CIF-dictionaries/cif_core.dic'
dictionary named 'cif_core.dic' version 2.4.1 from 2010-06-29.

Automatic conversion script
Id: cif_fix_enum 1527 2010-12-29 10:47:43Z saulius 

The following automatic conversions were performed:

'_symmetry_cell_setting' value 'Monoclinic' changed to 'monoclinic'
according to /home/saulius/struct/CIF-dictionaries/cif_core.dic
dictionary named 'cif_core.dic' version 2.4.1 from 2010-06-29.

Automatic conversion script
Id: cif_fix_values 1715 2011-07-08 13:25:40Z adriana 
;
_cod_original_sg_symbol_H-M 'P 21/n'
_cod_database_code 2010109

loop_
_symmetry_equiv_pos_as_xyz
'x, y, z'
'-x+1/2, y+1/2, -z+1/2'
'-x, -y, -z'
'x-1/2, -y-1/2, z-1/2'

loop_
_atom_site_aniso_label
_atom_site_aniso_U_11
_atom_site_aniso_U_22
_atom_site_aniso_U_33
_atom_site_aniso_U_12
_atom_site_aniso_U_13
_atom_site_aniso_U_23
C1 0.0405(9) 0.0386(8) 0.0385(8) 0.0099(7) 0.0003(7) -0.0027(7)
C2 0.0494(10) 0.0530(10) 0.0408(9) 0.0070(8) -0.0024(7) -0.0030(8)
C3 0.0595(12) 0.0672(13) 0.0542(11) 0.0012(10) -0.0069(10) -0.0196(10)
C4 0.0499(12) 0.0497(11) 0.086(2) 0.0014(9) 0.0020(11) -0.0206(11)
C5 0.0541(12) 0.0433(10) 0.0734(14) 0.0015(8) 0.0131(10) -0.0005(9)
C6 0.0476(10) 0.0435(8) 0.0449(9) 0.0117(7) 0.0044(8) -0.0008(7)
C7 0.0442(10) 0.0401(9) 0.0397(9) 0.0096(7) -0.0002(7) -0.0027(7)
O1 0.0686(9) 0.0523(7) 0.0539(7) -0.0077(7) 0.0069(7) 0.0019(6)
O2 0.0591(8) 0.0520(7) 0.0419(7) 0.0006(6) -0.0032(6) -0.0093(5)
O3 0.0897(12) 0.0821(10) 0.0373(7) -0.0072(9) 0.0015(7) 0.0036(7)
O4 0.0890(11) 0.0673(9) 0.0424(7) -0.0040(8) 0.0156(7) 0.0021(6)
N1' 0.0459(9) 0.0421(8) 0.0616(10) 0.0034(7) 0.0042(7) -0.0087(7)
C2' 0.0537(11) 0.0587(11) 0.0418(9) 0.0085(9) 0.0001(8) -0.0082(9)
C3' 0.0605(12) 0.0542(10) 0.0488(10) 0.0043(9) 0.0125(9) 0.0014(8)
C4' 0.0526(11) 0.0484(10) 0.0619(11) -0.0016(9) 0.0115(9) -0.0108(9)
C5' 0.0583(12) 0.0594(11) 0.0419(10) 0.0025(9) 0.0031(8) -0.0084(9)
C6' 0.0608(12) 0.0513(11) 0.0499(10) 0.0037(9) 0.0116(9) 0.0019(9)

loop_
_atom_site_label
_atom_site_fract_x
_atom_site_fract_y
_atom_site_fract_z
_atom_site_U_iso_or_equiv
_atom_site_thermal_displace_type
_atom_site_calc_flag
_atom_site_refinement_flags
_atom_site_occupancy
_atom_site_disorder_group
_atom_site_type_symbol
C1 0.4607(2) 0.6901(2) 0.09301(12) 0.0401(4) Uani d . 1 . C
C2 0.5093(2) 0.7151(2) 0.19854(13) 0.0492(5) Uani d . 1 . C
C3 0.6107(3) 0.8211(2) 0.2327(2) 0.0626(6) Uani d . 1 . C
C4 0.6639(3) 0.9016(2) 0.1632(2) 0.0634(6) Uani d . 1 . C
C5 0.6194(3) 0.8804(2) 0.0601(2) 0.0568(5) Uani d . 1 . C
C6 0.5173(2) 0.7748(2) 0.02472(12) 0.0459(4) Uani d . 1 . C
C7 0.3481(2) 0.5781(2) 0.05733(12) 0.0424(4) Uani d . 1 . C
O1 0.2963(2) 0.50787(12) 0.12215(10) 0.0589(4) Uani d . 1 . O
O2 0.3062(2) 0.55873(12) -0.03787(8) 0.0527(4) Uani d . 1 . O
O3 0.4575(2) 0.6364(2) 0.26752(9) 0.0711(5) Uani d . 1 . O
O4 0.4748(2) 0.75672(14) -0.07751(10) 0.0658(4) Uani d . 1 . O
N1' 0.0942(2) 0.3550(2) -0.07506(12) 0.0507(4) Uani d . 1 . N
C2' 0.0552(2) 0.2871(2) 0.00242(14) 0.0526(5) Uani d . 1 . C
C3' -0.0525(2) 0.1828(2) -0.01629(15) 0.0542(5) Uani d . 1 . C
C4' -0.1172(2) 0.1506(2) -0.11560(15) 0.0542(5) Uani d . 1 . C
C5' -0.0749(2) 0.2205(2) -0.19398(14) 0.0540(5) Uani d . 1 . C
C6' 0.0314(2) 0.3233(2) -0.17244(15) 0.0539(5) Uani d . 1 . C
H3 0.637(3) 0.833(2) 0.303(2) 0.088(7) Uiso d . 1 . H
H4 0.728(3) 0.973(3) 0.1842(18) 0.087(8) Uiso d . 1 . H
H5 0.655(3) 0.9338(19) 0.0086(15) 0.058(5) Uiso d . 1 . H
H4O 0.405(4) 0.670(3) -0.084(2) 0.124(11) Uiso d . 1 . H
H1N 0.165(3) 0.431(3) -0.0620(19) 0.087(7) Uiso d . 1 . H
H3O 0.388(4) 0.564(3) 0.217(2) 0.108(9) Uiso d . 1 . H
H2' 0.106(3) 0.3195(19) 0.0664(16) 0.061(6) Uiso d . 1 . H
H3' -0.082(3) 0.137(2) 0.0408(17) 0.066(6) Uiso d . 1 . H
H4' -0.187(3) 0.073(2) -0.1296(17) 0.078(7) Uiso d . 1 . H
H5' -0.111(3) 0.200(2) -0.2610(16) 0.060(6) Uiso d . 1 . H
H6' 0.070(3) 0.378(2) -0.2219(16) 0.063(6) Uiso d . 1 . H

loop_
_atom_type_symbol
_atom_type_description
_atom_type_scat_dispersion_real
_atom_type_scat_dispersion_imag
_atom_type_scat_source
C C 0.0181 0.0091 'International Tables Vol C Tables 4.2.6.8 and 6.1.1.4'
H H 0.0000 0.0000 'International Tables Vol C Tables 4.2.6.8 and 6.1.1.4'
N N 0.0311 0.0180 'International Tables Vol C Tables 4.2.6.8 and 6.1.1.4'
O O 0.0492 0.0322 'International Tables Vol C Tables 4.2.6.8 and 6.1.1.4'

loop_
_geom_angle_atom_site_label_1
_geom_angle_atom_site_label_2
_geom_angle_atom_site_label_3
_geom_angle
_geom_angle_publ_flag
C6 C1 C2 118.1(2) yes
C6 C1 C7 121.94(15) yes
C2 C1 C7 119.9(2) yes
O3 C2 C3 119.2(2) yes
O3 C2 C1 120.4(2) yes
C3 C2 C1 120.5(2) yes
C4 C3 C2 119.6(2) yes
C3 C4 C5 121.7(2) yes
C4 C5 C6 119.4(2) yes
O4 C6 C5 118.0(2) yes
O4 C6 C1 121.2(2) yes
C5 C6 C1 120.8(2) yes
O1 C7 O2 122.5(2) yes
O1 C7 C1 119.20(14) yes
O2 C7 C1 118.3(2) yes
C2' N1' C6' 121.3(2) yes
N1' C2' C3' 120.2(2) yes
C4' C3' C2' 118.6(2) yes
C5' C4' C3' 120.5(2) yes
C6' C5' C4' 119.2(2) yes
N1' C6' C5' 120.2(2) yes
C4 C3 H3 124.2(16) no
C2 C3 H3 116.3(16) no
C3 C4 H4 120.8(15) no
C5 C4 H4 117.6(15) no
C4 C5 H5 124.4(12) no
C6 C5 H5 116.2(12) no
C7 O1 H3O 100.8(10) no
C2 O3 H3O 100.5(14) yes
C6 O4 H4O 103.4(16) yes
C2' N1' H1N 120.2(15) yes
C6' N1' H1N 118.4(15) yes
N1' C2' H2' 113.2(12) no
C3' C2' H2' 126.6(12) no
C4' C3' H3' 122.4(13) no
C2' C3' H3' 119.0(13) no
C5' C4' H4' 120.3(13) no
C3' C4' H4' 119.0(13) no
C6' C5' H5' 117.7(13) no
C4' C5' H5' 123.1(13) no
N1' C6' H6' 113.9(12) no
C5' C6' H6' 125.8(12) no

loop_
_geom_bond_atom_site_label_1
_geom_bond_atom_site_label_2
_geom_bond_site_symmetry_2
_geom_bond_distance
_geom_bond_publ_flag
C1 C6 . 1.395(2) yes
C1 C2 . 1.409(2) yes
C1 C7 . 1.487(2) yes
C2 C3 . 1.385(3) yes
C3 C4 . 1.367(3) yes
C4 C5 . 1.370(3) yes
C5 C6 . 1.389(3) yes
C2 O3 . 1.347(2) yes
C6 O4 . 1.352(2) yes
C7 O1 . 1.255(2) yes
C7 O2 . 1.264(2) yes
N1' C2' . 1.330(2) yes
N1' C6' . 1.341(2) yes
C2' C3' . 1.374(3) yes
C3' C4' . 1.368(3) yes
C4' C5' . 1.361(3) yes
C5' C6' . 1.358(3) yes
C3 H3 . 0.93(3) no
C4 H4 . 0.91(3) no
C5 H5 . 0.96(2) no
O1 H3O . 1.46(3) no
O3 H3O . 1.08(3) yes
O4 H4O . 1.04(3) yes
N1' H1N . 0.97(3) yes
C2' H2' . 0.93(2) no
C3' H3' . 0.96(2) no
C4' H4' . 0.97(2) no
C5' H5' . 0.91(2) no
C6' H6' . 0.96(2) no

loop_
_cod_related_entry_id
_cod_related_entry_database
_cod_related_entry_code
1 ChemSpider 21139300
